data_7156871
loop_
_publ_author_name
'Wu, Mingchang'
'Yang, Junhang'
'Luo, Fang'
'Cheng, Cungui'
'Zhu, Gangguo'

_publ_section_title
;
 Iron-catalyzed domino Knoevenagel-hetero-Diels-Alder reaction: facile
 access to oxabicyclo[3.3.1]nonene derivatives.
;
_journal_issue 23
_journal_name_full 'Organic &amp; biomolecular chemistry'
_journal_page_first 5684
_journal_page_last 5687
_journal_paper_doi 10.1039/c9ob00836e
_journal_volume 17
_journal_year 2019
_chemical_formula_sum 'C17 H18 O2'
_chemical_formula_weight 254.31
_space_group_IT_number 15
_space_group_name_Hall '-C 2yc'
_space_group_name_H-M_alt 'C 1 2/c 1'
_symmetry_cell_setting monoclinic
_symmetry_space_group_name_Hall '-C 2yc'
_symmetry_space_group_name_H-M 'C 1 2/c 1'
_atom_sites_solution_hydrogens geom
_atom_sites_solution_primary direct
_atom_sites_solution_secondary difmap
_audit_creation_method SHELXL-97
_audit_update_record
;
2019-04-10 deposited with the CCDC.    2019-05-17 downloaded from the CCDC.
;
_cell_angle_alpha 90.00
_cell_angle_beta 107.839(3)
_cell_angle_gamma 90.00
_cell_formula_units_Z 8
_cell_length_a 13.7694(4)
_cell_length_b 12.6853(4)
_cell_length_c 16.4364(5)
_cell_measurement_reflns_used 8191
_cell_measurement_temperature 296(2)
_cell_measurement_theta_max 49.5
_cell_measurement_theta_min 2.23
_cell_volume 2732.90(15)
_computing_cell_refinement 'Bruker XSCANS'
_computing_data_collection 'Bruker XSCANS'
_computing_data_reduction 'Bruker SHELXTL'
_computing_molecular_graphics 'Bruker SHELXTL'
_computing_publication_material 'Bruker SHELXTL'
_computing_structure_refinement 'SHELXL-97 (Sheldrick, 1997)'
_computing_structure_solution 'SHELXS-97 (Sheldrick, 1990)'
_diffrn_ambient_temperature 296(2)
_diffrn_measured_fraction_theta_full 0.997
_diffrn_measured_fraction_theta_max 0.997
_diffrn_measurement_device_type 'Bruker P4'
_diffrn_measurement_method '\w scans'
_diffrn_radiation_monochromator graphite
_diffrn_radiation_source 'fine-focus sealed tube'
_diffrn_radiation_type MoK\a
_diffrn_radiation_wavelength 0.71073
_diffrn_reflns_av_R_equivalents 0.0658
_diffrn_reflns_av_sigmaI/netI 0.0277
_diffrn_reflns_limit_h_max 17
_diffrn_reflns_limit_h_min -17
_diffrn_reflns_limit_k_max 16
_diffrn_reflns_limit_k_min -16
_diffrn_reflns_limit_l_max 21
_diffrn_reflns_limit_l_min -21
_diffrn_reflns_number 48432
_diffrn_reflns_theta_full 27.54
_diffrn_reflns_theta_max 27.54
_diffrn_reflns_theta_min 2.23
_exptl_absorpt_coefficient_mu 0.080
_exptl_absorpt_correction_type none
_exptl_crystal_colour colourless
_exptl_crystal_density_diffrn 1.236
_exptl_crystal_density_method 'not measured'
_exptl_crystal_description block
_exptl_crystal_F_000 1088
_exptl_crystal_size_max 0.3
_exptl_crystal_size_mid 0.2
_exptl_crystal_size_min 0.1
_refine_diff_density_max 0.820
_refine_diff_density_min -0.609
_refine_diff_density_rms 0.053
_refine_ls_extinction_method none
_refine_ls_goodness_of_fit_ref 1.879
_refine_ls_hydrogen_treatment mixed
_refine_ls_matrix_type full
_refine_ls_number_parameters 172
_refine_ls_number_reflns 3140
_refine_ls_number_restraints 0
_refine_ls_restrained_S_all 1.879
_refine_ls_R_factor_all 0.1042
_refine_ls_R_factor_gt 0.0743
_refine_ls_shift/su_max 0.038
_refine_ls_shift/su_mean 0.004
_refine_ls_structure_factor_coef Fsqd
_refine_ls_weighting_details 'calc w=1/[\s^2^(Fo^2^)+(0.1000P)^2^+0.0000P] where P=(Fo^2^+2Fc^2^)/3'
_refine_ls_weighting_scheme calc
_refine_ls_wR_factor_gt 0.2455
_refine_ls_wR_factor_ref 0.2738
_reflns_number_gt 2184
_reflns_number_total 3140
_reflns_threshold_expression >2sigma(I)
_cod_data_source_file c9ob00836e2.cif
_cod_data_source_block a
_cod_depositor_comments
;
The following automatic conversions were performed:

'_symmetry_cell_setting' value 'Monoclinic' changed to 'monoclinic'
according to
/home/data/users/saulius/crontab/automatic-downloads/rss-feeds/RSC/lib/dictionaries/cif_core.dic
dictionary named 'cif_core.dic' version 2.4.2 from 2011-04-26.

Automatic conversion script
Id: cif_fix_values 4973 2017-02-22 13:04:09Z antanas 

 Adding full bibliography for 7156871.cif.
;
_cod_original_cell_volume 2732.90(14)
_cod_original_sg_symbol_H-M C2/c
_cod_database_code 7156871

loop_
_symmetry_equiv_pos_as_xyz
'x, y, z'
'-x, y, -z+1/2'
'x+1/2, y+1/2, z'
'-x+1/2, y+1/2, -z+1/2'
'-x, -y, -z'
'x, -y, z-1/2'
'-x+1/2, -y+1/2, -z'
'x+1/2, -y+1/2, z-1/2'

loop_
_atom_site_label
_atom_site_type_symbol
_atom_site_fract_x
_atom_site_fract_y
_atom_site_fract_z
_atom_site_U_iso_or_equiv
_atom_site_adp_type
_atom_site_occupancy
_atom_site_symmetry_multiplicity
_atom_site_calc_flag
_atom_site_refinement_flags
C1 C 0.2715(2) 0.2053(3) 0.81249(18) 0.0706(9) Uani 1 1 d .
H1A H 0.3231 0.1770 0.8578 0.085 Uiso 1 1 calc R
C2 C 0.2684(2) 0.3121(3) 0.79668(17) 0.0723(9) Uani 1 1 d .
H2A H 0.3186 0.3560 0.8308 0.087 Uiso 1 1 calc R
C3 C 0.1977(2) 0.1409(2) 0.76071(16) 0.0596(7) Uani 1 1 d .
H3A H 0.2002 0.0689 0.7719 0.072 Uiso 1 1 calc R
C4 C 0.1906(2) 0.3538(2) 0.73005(16) 0.0596(7) Uani 1 1 d .
H4A H 0.1878 0.4262 0.7206 0.072 Uiso 1 1 calc R
C5 C 0.11969(17) 0.18025(19) 0.69228(13) 0.0445(6) Uani 1 1 d .
C6 C 0.11596(17) 0.28889(18) 0.67677(13) 0.0428(6) Uani 1 1 d .
C7 C 0.0384(2) 0.10739(19) 0.63774(15) 0.0534(7) Uani 1 1 d .
H7A H 0.0720 0.0516 0.6162 0.064 Uiso 1 1 calc R
H7B H 0.0033 0.0748 0.6742 0.064 Uiso 1 1 calc R
C8 C 0.03334(17) 0.33402(17) 0.60169(13) 0.0407(6) Uani 1 1 d .
H8A H 0.0192 0.4070 0.6142 0.049 Uiso 1 1 calc R
C9 C -0.06378(17) 0.26870(18) 0.58389(15) 0.0449(6) Uani 1 1 d .
H9A H -0.0875 0.2686 0.6337 0.054 Uiso 1 1 calc R
H9B H -0.1169 0.2988 0.5363 0.054 Uiso 1 1 calc R
C10 C -0.04075(18) 0.15725(18) 0.56267(15) 0.0462(6) Uani 1 1 d .
C11 C -0.1356(2) 0.0893(2) 0.53222(17) 0.0660(8) Uani 1 1 d .
H11A H -0.1169 0.0196 0.5198 0.099 Uiso 1 1 calc R
H11B H -0.1817 0.1196 0.4815 0.099 Uiso 1 1 calc R
H11C H -0.1682 0.0857 0.5761 0.099 Uiso 1 1 calc R
C12 C 0.06666(16) 0.33129(17) 0.52241(14) 0.0415(6) Uani 1 1 d .
C13 C 0.04699(17) 0.24492(19) 0.47205(14) 0.0449(6) Uani 1 1 d .
C14 C 0.1204(2) 0.4209(2) 0.50140(17) 0.0558(7) Uani 1 1 d .
C15 C 0.1521(3) 0.4136(3) 0.4218(2) 0.0799(10) Uani 1 1 d .
H15A H 0.1451 0.4828 0.3955 0.096 Uiso 1 1 calc R
H15B H 0.2238 0.3948 0.4382 0.096 Uiso 1 1 calc R
C16 C 0.0758(2) 0.2340(2) 0.39154(16) 0.0612(7) Uani 1 1 d .
H16A H 0.0207 0.2005 0.3478 0.073 Uiso 1 1 calc R
H16B H 0.1360 0.1899 0.4022 0.073 Uiso 1 1 calc R
C17 C 0.0973(5) 0.3412(4) 0.3608(3) 0.148(2) Uani 1 1 d .
H17A H 0.1343 0.3307 0.3199 0.178 Uiso 1 1 calc R
H17B H 0.0324 0.3732 0.3303 0.178 Uiso 1 1 calc R
O1 O -0.00157(13) 0.15863(13) 0.48829(10) 0.0531(5) Uani 1 1 d .
O2 O 0.14106(17) 0.49922(16) 0.54748(14) 0.0756(7) Uani 1 1 d .

loop_
_atom_site_aniso_label
_atom_site_aniso_U_11
_atom_site_aniso_U_22
_atom_site_aniso_U_33
_atom_site_aniso_U_23
_atom_site_aniso_U_13
_atom_site_aniso_U_12
C1 0.0504(16) 0.117(3) 0.0436(14) 0.0137(16) 0.0131(12) 0.0117(17)
C2 0.0565(17) 0.113(3) 0.0433(15) -0.0023(15) 0.0087(13) -0.0174(16)
C3 0.0619(17) 0.0743(18) 0.0494(14) 0.0118(13) 0.0272(13) 0.0169(14)
C4 0.0595(17) 0.0729(18) 0.0453(14) -0.0019(12) 0.0143(12) -0.0181(13)
C5 0.0483(14) 0.0539(14) 0.0371(11) 0.0039(10) 0.0219(10) 0.0062(10)
C6 0.0457(13) 0.0511(14) 0.0348(11) 0.0003(9) 0.0174(9) -0.0013(10)
C7 0.0742(17) 0.0402(13) 0.0506(14) 0.0009(10) 0.0260(12) -0.0004(12)
C8 0.0459(13) 0.0375(11) 0.0401(12) 0.0002(9) 0.0155(10) 0.0005(9)
C9 0.0413(12) 0.0543(14) 0.0427(12) 0.0000(10) 0.0185(10) 0.0009(10)
C10 0.0504(14) 0.0523(14) 0.0435(12) -0.0071(10) 0.0255(11) -0.0131(10)
C11 0.0673(17) 0.0741(19) 0.0659(17) -0.0148(14) 0.0342(14) -0.0272(14)
C12 0.0356(11) 0.0502(13) 0.0381(11) 0.0074(9) 0.0103(9) -0.0002(9)
C13 0.0414(12) 0.0566(14) 0.0391(12) 0.0028(10) 0.0158(9) -0.0035(10)
C14 0.0540(15) 0.0592(17) 0.0538(15) 0.0124(12) 0.0158(12) -0.0056(12)
C15 0.098(2) 0.084(2) 0.073(2) 0.0075(16) 0.0479(18) -0.0217(18)
C16 0.0594(16) 0.0827(19) 0.0484(14) -0.0046(13) 0.0268(12) -0.0086(14)
C17 0.226(5) 0.175(5) 0.085(3) -0.039(3) 0.107(3) -0.111(4)
O1 0.0649(12) 0.0583(11) 0.0457(10) -0.0107(7) 0.0309(9) -0.0112(8)
O2 0.0914(16) 0.0629(13) 0.0774(13) -0.0002(10) 0.0331(12) -0.0269(10)

loop_
_atom_type_symbol
_atom_type_description
_atom_type_scat_dispersion_real
_atom_type_scat_dispersion_imag
_atom_type_scat_source
C C 0.0033 0.0016 'International Tables Vol C Tables 4.2.6.8 and 6.1.1.4'
H H 0.0000 0.0000 'International Tables Vol C Tables 4.2.6.8 and 6.1.1.4'
O O 0.0106 0.0060 'International Tables Vol C Tables 4.2.6.8 and 6.1.1.4'

loop_
_geom_angle_atom_site_label_1
_geom_angle_atom_site_label_2
_geom_angle_atom_site_label_3
_geom_angle
C3 C1 C2 119.5(3)
C3 C1 H1A 120.2
C2 C1 H1A 120.2
C4 C2 C1 119.9(3)
C4 C2 H2A 120.1
C1 C2 H2A 120.1
C1 C3 C5 121.9(3)
C1 C3 H3A 119.0
C5 C3 H3A 119.0
C2 C4 C6 120.9(3)
C2 C4 H4A 119.5
C6 C4 H4A 119.5
C3 C5 C6 118.5(2)
C3 C5 C7 120.5(2)
C6 C5 C7 120.9(2)
C5 C6 C4 119.2(2)
C5 C6 C8 119.87(19)
C4 C6 C8 120.9(2)
C10 C7 C5 116.40(19)
C10 C7 H7A 108.2
C5 C7 H7A 108.2
C10 C7 H7B 108.2
C5 C7 H7B 108.2
H7A C7 H7B 107.3
C6 C8 C12 110.15(17)
C6 C8 C9 110.34(18)
C12 C8 C9 107.63(17)
C6 C8 H8A 109.6
C12 C8 H8A 109.6
C9 C8 H8A 109.6
C10 C9 C8 108.60(18)
C10 C9 H9A 110.0
C8 C9 H9A 110.0
C10 C9 H9B 110.0
C8 C9 H9B 110.0
H9A C9 H9B 108.4
O1 C10 C7 108.99(19)
O1 C10 C9 109.54(17)
C7 C10 C9 110.63(19)
O1 C10 C11 103.25(18)
C7 C10 C11 111.4(2)
C9 C10 C11 112.8(2)
C10 C11 H11A 109.5
C10 C11 H11B 109.5
H11A C11 H11B 109.5
C10 C11 H11C 109.5
H11A C11 H11C 109.5
H11B C11 H11C 109.5
C13 C12 C14 120.7(2)
C13 C12 C8 119.43(19)
C14 C12 C8 119.9(2)
O1 C13 C12 123.7(2)
O1 C13 C16 112.4(2)
C12 C13 C16 123.9(2)
O2 C14 C12 121.6(2)
O2 C14 C15 120.8(2)
C12 C14 C15 117.6(2)
C17 C15 C14 115.3(3)
C17 C15 H15A 108.4
C14 C15 H15A 108.4
C17 C15 H15B 108.4
C14 C15 H15B 108.4
H15A C15 H15B 107.5
C13 C16 C17 110.1(2)
C13 C16 H16A 109.6
C17 C16 H16A 109.6
C13 C16 H16B 109.6
C17 C16 H16B 109.6
H16A C16 H16B 108.2
C15 C17 C16 118.0(3)
C15 C17 H17A 107.8
C16 C17 H17A 107.8
C15 C17 H17B 107.8
C16 C17 H17B 107.8
H17A C17 H17B 107.1
C13 O1 C10 120.03(16)

loop_
_geom_bond_atom_site_label_1
_geom_bond_atom_site_label_2
_geom_bond_distance
C1 C3 1.376(4)
C1 C2 1.377(5)
C1 H1A 0.9300
C2 C4 1.382(4)
C2 H2A 0.9300
C3 C5 1.389(3)
C3 H3A 0.9300
C4 C6 1.396(3)
C4 H4A 0.9300
C5 C6 1.400(3)
C5 C7 1.516(3)
C6 C8 1.511(3)
C7 C10 1.512(3)
C7 H7A 0.9700
C7 H7B 0.9700
C8 C12 1.509(3)
C8 C9 1.523(3)
C8 H8A 0.9800
C9 C10 1.513(3)
C9 H9A 0.9700
C9 H9B 0.9700
C10 O1 1.480(3)
C10 C11 1.516(3)
C11 H11A 0.9600
C11 H11B 0.9600
C11 H11C 0.9600
C12 C13 1.350(3)
C12 C14 1.455(3)
C13 O1 1.351(3)
C13 C16 1.500(3)
C14 O2 1.229(3)
C14 C15 1.503(4)
C15 C17 1.398(5)
C15 H15A 0.9700
C15 H15B 0.9700
C16 C17 1.511(5)
C16 H16A 0.9700
C16 H16B 0.9700
C17 H17A 0.9700
C17 H17B 0.9700

loop_
_geom_torsion_atom_site_label_1
_geom_torsion_atom_site_label_2
_geom_torsion_atom_site_label_3
_geom_torsion_atom_site_label_4
_geom_torsion
C3 C1 C2 C4 1.1(4)
C2 C1 C3 C5 0.2(4)
C1 C2 C4 C6 -1.6(4)
C1 C3 C5 C6 -0.8(3)
C1 C3 C5 C7 -178.6(2)
C3 C5 C6 C4 0.2(3)
C7 C5 C6 C4 178.1(2)
C3 C5 C6 C8 178.7(2)
C7 C5 C6 C8 -3.5(3)
C2 C4 C6 C5 1.0(4)
C2 C4 C6 C8 -177.5(2)
C3 C5 C7 C10 -177.6(2)
C6 C5 C7 C10 4.6(3)
C5 C6 C8 C12 -87.1(2)
C4 C6 C8 C12 91.3(2)
C5 C6 C8 C9 31.6(3)
C4 C6 C8 C9 -150.0(2)
C6 C8 C9 C10 -60.7(2)
C12 C8 C9 C10 59.5(2)
C5 C7 C10 O1 86.4(2)
C5 C7 C10 C9 -34.1(3)
C5 C7 C10 C11 -160.4(2)
C8 C9 C10 O1 -57.9(2)
C8 C9 C10 C7 62.3(2)
C8 C9 C10 C11 -172.24(19)
C6 C8 C12 C13 88.8(2)
C9 C8 C12 C13 -31.5(3)
C6 C8 C12 C14 -90.5(2)
C9 C8 C12 C14 149.1(2)
C14 C12 C13 O1 179.3(2)
C8 C12 C13 O1 -0.1(3)
C14 C12 C13 C16 -1.1(4)
C8 C12 C13 C16 179.5(2)
C13 C12 C14 O2 -178.3(2)
C8 C12 C14 O2 1.0(4)
C13 C12 C14 C15 0.4(4)
C8 C12 C14 C15 179.8(2)
O2 C14 C15 C17 -159.3(4)
C12 C14 C15 C17 21.9(5)
O1 C13 C16 C17 161.5(3)
C12 C13 C16 C17 -18.1(4)
C14 C15 C17 C16 -43.9(6)
C13 C16 C17 C15 41.2(6)
C12 C13 O1 C10 2.9(3)
C16 C13 O1 C10 -176.8(2)
C7 C10 O1 C13 -94.3(2)
C9 C10 O1 C13 26.9(3)
C11 C10 O1 C13 147.3(2)
